data_4333405
loop_
_publ_author_name
'Huerta, Ra\'ul'
'Flores-Figueroa, Aar\'on'
'Ugalde-Sald\'ivar, V\'ictor M.'
'Castillo, Ivan'

_publ_section_title
;
 Electrochemical Behavior of an Aminotrithioether Ligand:&#x00A0;
 Copper(II)-Mediated Oxidative C&#x2212;C Bond Formation
;
_journal_issue 23
_journal_name_full 'Inorganic Chemistry'
_journal_page_first 9510
_journal_page_last 9512
_journal_paper_doi 10.1021/ic7009429
_journal_volume 46
_journal_year 2007
_chemical_formula_moiety 'C19 H22 N S2, Cl O4'
_chemical_formula_sum 'C19 H22 Cl N O4 S2'
_chemical_formula_weight 427.95
_chemical_melting_point 423(2)
_chemical_name_systematic
; 
3-(2,4-Dimethyl-phenylsulfanylmethyl)-6,8-dimethyl-2H-benzo[e][1,3]
thiazin-3-ium perchlorate

;
_space_group_IT_number 14
_symmetry_cell_setting monoclinic
_symmetry_space_group_name_Hall '-P 2ybc'
_symmetry_space_group_name_H-M 'P 1 21/c 1'
_atom_sites_solution_hydrogens geom
_atom_sites_solution_primary direct
_atom_sites_solution_secondary difmap
_audit_creation_method SHELXL-97
_cell_angle_alpha 90.00
_cell_angle_beta 98.751(5)
_cell_angle_gamma 90.00
_cell_formula_units_Z 4
_cell_length_a 8.887(3)
_cell_length_b 14.107(4)
_cell_length_c 16.121(5)
_cell_measurement_reflns_used 2125
_cell_measurement_temperature 173(2)
_cell_measurement_theta_max 23.21
_cell_measurement_theta_min 2.56
_cell_volume 1997.5(11)
_computing_cell_refinement 'SMART V 5.625 (Bruker, 1999)'
_computing_data_collection 'SMART V 5.625 (Bruker, 1999)'
_computing_data_reduction 'SAINT V 6.23C (Bruker, 1999)'
_computing_molecular_graphics 'SHELXTL V 6.12 (Sheldrick, 2000)'
_computing_publication_material 'SHELXTL V 6.12 (Sheldrick, 2000)'
_computing_structure_refinement 'SHELXTL V 6.12 (Sheldrick, 2000)'
_computing_structure_solution 'SHELXTL V 6.12 (Sheldrick, 2000)'
_diffrn_ambient_temperature 173(2)
_diffrn_detector_area_resol_mean 0.661
_diffrn_measured_fraction_theta_full 0.995
_diffrn_measured_fraction_theta_max 0.995
_diffrn_measurement_device_type 'Bruker Smart Apex CCD diffractometer'
_diffrn_measurement_method \w-scans
_diffrn_radiation_monochromator graphite
_diffrn_radiation_source 'fine-focus sealed tube'
_diffrn_radiation_type MoK\a
_diffrn_radiation_wavelength 0.71073
_diffrn_reflns_av_R_equivalents 0.0939
_diffrn_reflns_av_sigmaI/netI 0.1329
_diffrn_reflns_limit_h_max 9
_diffrn_reflns_limit_h_min -10
_diffrn_reflns_limit_k_max 17
_diffrn_reflns_limit_k_min -16
_diffrn_reflns_limit_l_max 19
_diffrn_reflns_limit_l_min -19
_diffrn_reflns_number 14304
_diffrn_reflns_theta_full 25.37
_diffrn_reflns_theta_max 25.37
_diffrn_reflns_theta_min 1.93
_diffrn_standards_decay_% 0
_exptl_absorpt_coefficient_mu 0.425
_exptl_absorpt_correction_T_max 0.98431
_exptl_absorpt_correction_T_min 0.93234
_exptl_absorpt_correction_type analytical
_exptl_absorpt_process_details '(Sheldrick, 2000)'
_exptl_crystal_colour yellow
_exptl_crystal_density_diffrn 1.423
_exptl_crystal_density_method 'not measured'
_exptl_crystal_description needle
_exptl_crystal_F_000 896
_exptl_crystal_size_max 0.20
_exptl_crystal_size_mid 0.06
_exptl_crystal_size_min 0.05
_refine_diff_density_max 0.506
_refine_diff_density_min -0.499
_refine_diff_density_rms 0.059
_refine_ls_extinction_method none
_refine_ls_goodness_of_fit_ref 0.858
_refine_ls_hydrogen_treatment noref
_refine_ls_matrix_type full
_refine_ls_number_parameters 327
_refine_ls_number_reflns 3643
_refine_ls_number_restraints 139
_refine_ls_restrained_S_all 0.889
_refine_ls_R_factor_all 0.1273
_refine_ls_R_factor_gt 0.0605
_refine_ls_shift/su_max 0.001
_refine_ls_shift/su_mean 0.000
_refine_ls_structure_factor_coef Fsqd
_refine_ls_weighting_details 'calc w=1/[\s^2^(Fo^2^)+(0.0304P)^2^] where P=(Fo^2^+2Fc^2^)/3'
_refine_ls_weighting_scheme calc
_refine_ls_wR_factor_gt 0.0958
_refine_ls_wR_factor_ref 0.1119
_reflns_number_gt 1851
_reflns_number_total 3643
_reflns_threshold_expression >2sigma(I)
_cod_data_source_file ic7009429sup1.cif
_cod_data_source_block 042CPI07
_cod_depositor_comments
;
The following automatic conversions were performed:

'_chemical_melting_point' value '421-425' was changed to '423(2)' -
the average value was taken and precision was
estimated.

'_symmetry_cell_setting' value 'Monoclinic' changed to
'monoclinic' according to
/home/saulius/struct/CIF-dictionaries/cif_core.dic dictionary named
'cif_core.dic' version 2.4.2 from 2011-04-26.

Automatic conversion script
Id: cif_fix_values 1891 2012-01-12 08:04:46Z andrius 
;
_cod_original_cell_volume 1997.6(10)
_cod_original_sg_symbol_H-M 'P 21/c'
_cod_database_code 4333405

loop_
_symmetry_equiv_pos_as_xyz
'x, y, z'
'-x, y+1/2, -z+1/2'
'-x, -y, -z'
'x, -y-1/2, z-1/2'

loop_
_atom_site_label
_atom_site_type_symbol
_atom_site_fract_x
_atom_site_fract_y
_atom_site_fract_z
_atom_site_U_iso_or_equiv
_atom_site_adp_type
_atom_site_occupancy
_atom_site_symmetry_multiplicity
_atom_site_calc_flag
_atom_site_refinement_flags
_atom_site_disorder_assembly
_atom_site_disorder_group
S1 S 0.36856(15) 0.36518(10) -0.0027(2) 0.0476(7) Uani 0.950(9) 1 d PD A 1
S1B S 0.3727(15) 0.3565(16) -0.044(4) 0.0476(7) Uani 0.050(9) 1 d PD A 2
S2 S 0.36724(15) 0.14415(9) 0.18645(8) 0.0484(4) Uani 1 1 d . A .
C2 C 0.3650(5) 0.2400(3) -0.0052(3) 0.0526(14) Uani 1 1 d D . .
H2A H 0.3587 0.2187 -0.0642 0.063 Uiso 0.950(9) 1 calc PR A 1
H2B H 0.4615 0.2156 0.0263 0.063 Uiso 0.950(9) 1 calc PR A 1
H2C H 0.3856 0.1949 -0.0492 0.063 Uiso 0.050(9) 1 d PR A 2
H2D H 0.4543 0.2368 0.0396 0.063 Uiso 0.050(9) 1 d PR A 2
N3 N 0.2362(4) 0.1988(3) 0.0308(2) 0.0358(9) Uani 1 1 d . A .
C4 C 0.1027(5) 0.2347(3) 0.0121(2) 0.0328(11) Uani 1 1 d . . .
H4 H 0.0209 0.2023 0.0314 0.039 Uiso 1 1 calc R A .
C5 C -0.0858(5) 0.3375(3) -0.0666(3) 0.0350(11) Uani 1 1 d . . .
H5 H -0.1607 0.2923 -0.0573 0.042 Uiso 1 1 calc R A .
C6 C -0.1298(5) 0.4195(3) -0.1104(3) 0.0366(12) Uani 1 1 d . A .
C7 C -0.0146(5) 0.4848(3) -0.1194(3) 0.0395(12) Uani 1 1 d . . .
H7 H -0.0430 0.5425 -0.1480 0.047 Uiso 1 1 calc R A .
C8 C 0.1377(5) 0.4707(3) -0.0891(3) 0.0371(12) Uani 1 1 d . A .
C9 C 0.1787(5) 0.3854(3) -0.0486(3) 0.0333(11) Uani 1 1 d D . .
C10 C 0.0669(5) 0.3199(3) -0.0359(2) 0.0305(11) Uani 1 1 d . A .
C11 C -0.2921(5) 0.4374(3) -0.1487(3) 0.0508(14) Uani 1 1 d . . .
H11A H -0.3051 0.4231 -0.2089 0.076 Uiso 1 1 calc R A .
H11B H -0.3175 0.5041 -0.1408 0.076 Uiso 1 1 calc R . .
H11C H -0.3597 0.3968 -0.1216 0.076 Uiso 1 1 calc R . .
C12 C 0.2562(5) 0.5438(3) -0.1003(3) 0.0577(15) Uani 1 1 d . . .
H12A H 0.3104 0.5624 -0.0452 0.087 Uiso 1 1 calc R A .
H12B H 0.2054 0.5999 -0.1282 0.087 Uiso 1 1 calc R . .
H12C H 0.3273 0.5177 -0.1345 0.087 Uiso 1 1 calc R . .
C13 C 0.2347(5) 0.2202(3) 0.2259(2) 0.0350(11) Uani 1 1 d . . .
C14 C 0.2877(5) 0.3056(3) 0.2651(3) 0.0401(12) Uani 1 1 d . . .
C15 C 0.1811(6) 0.3616(3) 0.2972(3) 0.0441(13) Uani 1 1 d . . .
H15 H 0.2153 0.4186 0.3252 0.053 Uiso 1 1 calc R . .
C16 C 0.0279(6) 0.3391(3) 0.2909(3) 0.0382(12) Uani 1 1 d . . .
C17 C -0.0198(5) 0.2555(3) 0.2507(3) 0.0380(12) Uani 1 1 d . . .
H17 H -0.1244 0.2387 0.2442 0.046 Uiso 1 1 calc R . .
C18 C 0.0817(5) 0.1961(3) 0.2198(3) 0.0405(12) Uani 1 1 d . . .
H18 H 0.0467 0.1379 0.1940 0.049 Uiso 1 1 calc R . .
C19 C 0.4514(5) 0.3355(3) 0.2731(3) 0.0575(15) Uani 1 1 d . . .
H19A H 0.4623 0.4001 0.2957 0.086 Uiso 1 1 calc R . .
H19B H 0.4842 0.3339 0.2178 0.086 Uiso 1 1 calc R . .
H19C H 0.5145 0.2922 0.3112 0.086 Uiso 1 1 calc R . .
C20 C -0.0828(5) 0.4033(3) 0.3256(3) 0.0544(14) Uani 1 1 d . . .
H20A H -0.0415 0.4208 0.3834 0.082 Uiso 1 1 calc R . .
H20B H -0.1800 0.3702 0.3248 0.082 Uiso 1 1 calc R . .
H20C H -0.0990 0.4607 0.2910 0.082 Uiso 1 1 calc R . .
C21 C 0.2671(5) 0.1150(3) 0.0847(3) 0.0419(12) Uani 1 1 d . . .
H21A H 0.3282 0.0692 0.0573 0.050 Uiso 1 1 calc R A .
H21B H 0.1695 0.0841 0.0910 0.050 Uiso 1 1 calc R . .
Cl1 Cl 0.72978(14) 0.10653(8) 0.05492(9) 0.0477(4) Uani 1 1 d D . .
O1 O 0.8788(12) 0.0651(13) 0.0616(11) 0.039(3) Uani 0.418(8) 1 d PDU B 1
O2 O 0.7379(16) 0.2010(5) 0.0878(7) 0.049(2) Uani 0.418(8) 1 d PDU B 1
O3 O 0.6661(11) 0.1153(7) -0.0342(4) 0.052(2) Uani 0.418(8) 1 d PDU B 1
O4 O 0.6287(10) 0.0471(6) 0.0923(7) 0.0498(17) Uani 0.418(8) 1 d PDU B 1
O1B O 0.869(3) 0.059(3) 0.0427(17) 0.038(3) Uani 0.302(8) 1 d PDU B 2
O2B O 0.763(2) 0.2066(7) 0.0553(17) 0.045(3) Uani 0.302(8) 1 d PDU B 2
O3B O 0.6133(14) 0.0836(10) -0.0160(8) 0.049(2) Uani 0.302(8) 1 d PDU B 2
O4B O 0.6741(18) 0.0756(10) 0.1299(9) 0.0500(18) Uani 0.302(8) 1 d PDU B 2
O1C O 0.866(4) 0.068(4) 0.030(2) 0.037(3) Uani 0.281(5) 1 d PDU B 3
O2C O 0.717(3) 0.2082(6) 0.0494(18) 0.046(3) Uani 0.281(5) 1 d PDU B 3
O3C O 0.5964(11) 0.0484(9) 0.0371(11) 0.0509(17) Uani 0.281(5) 1 d PDU B 3
O4C O 0.7565(15) 0.1001(8) 0.1465(5) 0.0511(18) Uani 0.281(5) 1 d PDU B 3

loop_
_atom_site_aniso_label
_atom_site_aniso_U_11
_atom_site_aniso_U_22
_atom_site_aniso_U_33
_atom_site_aniso_U_23
_atom_site_aniso_U_13
_atom_site_aniso_U_12
S1 0.0275(8) 0.0631(10) 0.0497(18) 0.0101(8) -0.0019(7) -0.0097(6)
S1B 0.0275(8) 0.0631(10) 0.0497(18) 0.0101(8) -0.0019(7) -0.0097(6)
S2 0.0431(9) 0.0563(9) 0.0431(8) 0.0006(7) -0.0015(6) 0.0131(7)
C2 0.031(3) 0.084(4) 0.044(3) 0.000(3) 0.009(2) 0.016(3)
N3 0.027(2) 0.045(2) 0.036(2) -0.0017(19) 0.0040(19) 0.006(2)
C4 0.026(3) 0.040(3) 0.033(3) -0.008(2) 0.005(2) 0.002(2)
C5 0.025(3) 0.044(3) 0.037(3) -0.003(2) 0.009(2) -0.004(2)
C6 0.034(3) 0.048(3) 0.027(3) 0.000(2) 0.003(2) 0.003(2)
C7 0.041(3) 0.041(3) 0.035(3) 0.005(2) 0.002(2) 0.000(3)
C8 0.038(3) 0.046(3) 0.027(3) -0.004(2) 0.003(2) -0.010(2)
C9 0.025(3) 0.048(3) 0.027(2) -0.002(2) 0.004(2) -0.006(2)
C10 0.027(3) 0.037(3) 0.028(3) -0.004(2) 0.005(2) 0.001(2)
C11 0.032(3) 0.062(3) 0.056(3) 0.009(3) -0.001(3) 0.006(3)
C12 0.048(4) 0.062(4) 0.062(4) 0.015(3) 0.003(3) -0.021(3)
C13 0.043(3) 0.036(3) 0.024(3) 0.003(2) 0.000(2) 0.002(2)
C14 0.045(3) 0.041(3) 0.033(3) 0.007(2) -0.001(2) -0.003(3)
C15 0.065(4) 0.035(3) 0.030(3) -0.002(2) 0.000(3) -0.007(3)
C16 0.052(4) 0.034(3) 0.028(3) 0.006(2) 0.006(2) 0.005(3)
C17 0.042(3) 0.036(3) 0.036(3) 0.000(2) 0.006(2) 0.002(2)
C18 0.045(3) 0.035(3) 0.041(3) -0.002(2) 0.004(2) -0.004(3)
C19 0.054(4) 0.061(3) 0.054(3) -0.005(3) -0.001(3) -0.016(3)
C20 0.068(4) 0.045(3) 0.054(3) -0.001(3) 0.021(3) 0.006(3)
C21 0.040(3) 0.041(3) 0.045(3) -0.006(2) 0.007(2) 0.009(2)
Cl1 0.0347(8) 0.0389(7) 0.0720(9) -0.0012(7) 0.0157(7) 0.0004(6)
O1 0.024(3) 0.065(5) 0.026(8) -0.002(5) 0.001(4) 0.010(3)
O2 0.035(4) 0.042(3) 0.070(5) -0.011(3) 0.011(5) -0.008(2)
O3 0.031(4) 0.059(4) 0.063(4) 0.000(3) 0.002(3) -0.007(3)
O4 0.028(4) 0.050(3) 0.072(4) -0.004(3) 0.010(3) -0.020(3)
O1B 0.023(3) 0.064(5) 0.025(9) -0.003(6) 0.002(4) 0.009(3)
O2B 0.033(6) 0.038(3) 0.067(5) -0.009(3) 0.013(6) -0.005(3)
O3B 0.020(4) 0.051(4) 0.073(4) -0.007(4) -0.002(4) -0.020(3)
O4B 0.028(4) 0.050(3) 0.076(4) -0.001(3) 0.020(4) -0.021(3)
O1C 0.022(3) 0.064(5) 0.026(9) -0.003(6) 0.003(5) 0.008(3)
O2C 0.034(6) 0.040(3) 0.066(5) -0.008(4) 0.012(6) -0.007(3)
O3C 0.028(3) 0.053(3) 0.072(4) -0.005(3) 0.008(3) -0.018(3)
O4C 0.031(4) 0.049(3) 0.076(4) -0.008(3) 0.015(4) -0.017(3)

loop_
_atom_type_symbol
_atom_type_description
_atom_type_scat_dispersion_real
_atom_type_scat_dispersion_imag
_atom_type_scat_source
C C 0.0033 0.0016 'International Tables Vol C Tables 4.2.6.8 and 6.1.1.4'
H H 0.0000 0.0000 'International Tables Vol C Tables 4.2.6.8 and 6.1.1.4'
N N 0.0061 0.0033 'International Tables Vol C Tables 4.2.6.8 and 6.1.1.4'
O O 0.0106 0.0060 'International Tables Vol C Tables 4.2.6.8 and 6.1.1.4'
S S 0.1246 0.1234 'International Tables Vol C Tables 4.2.6.8 and 6.1.1.4'
Cl Cl 0.1484 0.1585 'International Tables Vol C Tables 4.2.6.8 and 6.1.1.4'

loop_
_geom_angle_atom_site_label_1
_geom_angle_atom_site_label_2
_geom_angle_atom_site_label_3
_geom_angle
C9 S1 C2 98.0(2)
C9 S1B C2 97.9(4)
C13 S2 C21 101.7(2)
N3 C2 S1B 125.5(6)
N3 C2 S1 113.3(3)
C4 N3 C21 122.6(4)
C4 N3 C2 119.7(4)
C21 N3 C2 117.6(4)
N3 C4 C10 125.2(4)
C6 C5 C10 121.0(4)
C5 C6 C7 116.7(4)
C5 C6 C11 122.1(4)
C7 C6 C11 121.2(4)
C8 C7 C6 124.1(4)
C9 C8 C7 117.6(4)
C9 C8 C12 120.8(4)
C7 C8 C12 121.7(4)
C8 C9 C10 120.0(4)
C8 C9 S1 120.2(3)
C10 C9 S1 119.4(3)
C8 C9 S1B 113.7(5)
C10 C9 S1B 123.8(5)
C5 C10 C9 120.5(4)
C5 C10 C4 117.6(4)
C9 C10 C4 121.9(4)
C18 C13 C14 119.9(4)
C18 C13 S2 121.3(3)
C14 C13 S2 118.8(4)
C15 C14 C13 116.9(4)
C15 C14 C19 120.9(4)
C13 C14 C19 122.2(4)
C16 C15 C14 124.0(4)
C17 C16 C15 117.3(4)
C17 C16 C20 121.1(5)
C15 C16 C20 121.6(4)
C18 C17 C16 121.2(5)
C17 C18 C13 120.7(4)
N3 C21 S2 112.3(3)
O4 Cl1 O2 112.9(5)
O3C Cl1 O2C 120.0(10)
O4 Cl1 O1 111.2(8)
O2 Cl1 O1 110.9(8)
O3C Cl1 O1C 116(2)
O2C Cl1 O1C 115(2)
O2B Cl1 O4B 112.9(12)
O2B Cl1 O1B 106(2)
O4B Cl1 O1B 112.5(14)
O2B Cl1 O3B 109.9(11)
O4B Cl1 O3B 107.3(7)
O1B Cl1 O3B 108.0(16)
O3C Cl1 O4C 99.7(8)
O2C Cl1 O4C 97.1(12)
O1C Cl1 O4C 104.3(14)
O4 Cl1 O3 106.8(4)
O2 Cl1 O3 105.9(5)
O1 Cl1 O3 108.8(7)

loop_
_geom_bond_atom_site_label_1
_geom_bond_atom_site_label_2
_geom_bond_distance
S1 C9 1.759(4)
S1 C2 1.767(5)
S1B C9 1.762(7)
S1B C2 1.766(7)
S2 C13 1.781(4)
S2 C21 1.791(4)
C2 N3 1.479(5)
N3 C4 1.284(5)
N3 C21 1.467(5)
C4 C10 1.439(5)
C5 C6 1.381(5)
C5 C10 1.394(5)
C6 C7 1.401(6)
C6 C11 1.502(5)
C7 C8 1.382(6)
C8 C9 1.392(6)
C8 C12 1.504(5)
C9 C10 1.395(5)
C13 C18 1.391(6)
C13 C14 1.407(6)
C14 C15 1.392(6)
C14 C19 1.502(6)
C15 C16 1.386(6)
C16 C17 1.380(5)
C16 C20 1.507(6)
C17 C18 1.379(6)
Cl1 O4 1.427(6)
Cl1 O2 1.431(7)
Cl1 O3C 1.434(8)
Cl1 O2C 1.440(9)
Cl1 O1 1.437(7)
Cl1 O1C 1.444(9)
Cl1 O2B 1.442(9)
Cl1 O4B 1.442(9)
Cl1 O1B 1.446(9)
Cl1 O3B 1.457(9)
Cl1 O4C 1.462(8)
Cl1 O3 1.467(6)
